data_2205962
loop_
_publ_author_name
'Zhang, Xue-Li'
'Lu, Yu-Juan'
'Li, Ji-Zhen'
'Ng, Seik Weng'

_publ_section_title
;
 Hexaaquazinc(II) bis(6-hydroxypyridine-3-carboxylate)
;
_journal_issue 6
_journal_name_full 'Acta Crystallographica Section E'
_journal_page_first m1063
_journal_page_last m1064
_journal_paper_doi 10.1107/S1600536805013917
_journal_volume 61
_journal_year 2005
_chemical_formula_iupac '[Zn (H2 O)6] (C6 H4 N O3)2'
_chemical_formula_moiety 'H12 O6 Zn 2+, 2C6 H4 N O3 -'
_chemical_formula_sum 'C12 H20 N2 O12 Zn'
_chemical_formula_weight 449.67
_chemical_name_systematic
;
Hexaaquazinc(II) bis(6-hydroxypyridine-3-carboxylate)
;
_space_group_IT_number 12
_symmetry_cell_setting monoclinic
_symmetry_space_group_name_Hall '-C 2y'
_symmetry_space_group_name_H-M 'C 1 2/m 1'
_atom_sites_solution_hydrogens geom
_atom_sites_solution_primary direct
_atom_sites_solution_secondary difmap
_audit_creation_method SHELXL-97
_cell_angle_alpha 90.00
_cell_angle_beta 91.286(3)
_cell_angle_gamma 90.00
_cell_formula_units_Z 2
_cell_length_a 11.5680(10)
_cell_length_b 9.7800(10)
_cell_length_c 7.6255(7)
_cell_measurement_reflns_used 1640
_cell_measurement_temperature 295(2)
_cell_measurement_theta_max 27.5
_cell_measurement_theta_min 2.7
_cell_volume 862.49(14)
_computing_cell_refinement 'SAINT (Bruker, 2002)'
_computing_data_collection 'SMART (Bruker, 2002)'
_computing_data_reduction SAINT
_computing_molecular_graphics 'ORTEPII (Johnson, 1976)'
_computing_publication_material SHELXL97
_computing_structure_refinement 'SHELXL97 (Sheldrick, 1997)'
_computing_structure_solution 'SHELXS97 (Sheldrick, 1997'
_diffrn_ambient_temperature 295(2)
_diffrn_measured_fraction_theta_full 0.95
_diffrn_measured_fraction_theta_max 0.95
_diffrn_measurement_device_type 'Bruker APEX area-detector'
_diffrn_measurement_method '\f and \w'
_diffrn_radiation_monochromator graphite
_diffrn_radiation_source 'fine-focus sealed tube'
_diffrn_radiation_type MoK\a
_diffrn_radiation_wavelength 0.71073
_diffrn_reflns_av_R_equivalents 0.033
_diffrn_reflns_av_sigmaI/netI 0.032
_diffrn_reflns_limit_h_max 14
_diffrn_reflns_limit_h_min -14
_diffrn_reflns_limit_k_max 12
_diffrn_reflns_limit_k_min -12
_diffrn_reflns_limit_l_max 9
_diffrn_reflns_limit_l_min -7
_diffrn_reflns_number 2428
_diffrn_reflns_theta_full 27.5
_diffrn_reflns_theta_max 27.5
_diffrn_reflns_theta_min 2.7
_diffrn_standards_decay_% 0
_diffrn_standards_interval_count 0
_diffrn_standards_interval_time 0
_diffrn_standards_number 0
_exptl_absorpt_coefficient_mu 1.493
_exptl_absorpt_correction_T_max 0.716
_exptl_absorpt_correction_T_min 0.211
_exptl_absorpt_correction_type multi-scan
_exptl_absorpt_process_details '(SADABS; Bruker, 2002)'
_exptl_crystal_colour colorless
_exptl_crystal_density_diffrn 1.732
_exptl_crystal_density_method 'not measured'
_exptl_crystal_description block
_exptl_crystal_F_000 464
_exptl_crystal_size_max 0.34
_exptl_crystal_size_mid 0.31
_exptl_crystal_size_min 0.24
_refine_diff_density_max 0.40
_refine_diff_density_min -0.35
_refine_ls_extinction_method none
_refine_ls_goodness_of_fit_ref 1.12
_refine_ls_hydrogen_treatment mixed
_refine_ls_matrix_type full
_refine_ls_number_parameters 113
_refine_ls_number_reflns 992
_refine_ls_number_restraints 14
_refine_ls_restrained_S_all 1.11
_refine_ls_R_factor_all 0.038
_refine_ls_R_factor_gt 0.038
_refine_ls_shift/su_max 0.001
_refine_ls_shift/su_mean 0.000
_refine_ls_structure_factor_coef Fsqd
_refine_ls_weighting_details 'w = 1/[\s^2^(Fo^2^)+(0.0522P)^2^+1.9207P] where P = (Fo^2^+2Fc^2^)/3'
_refine_ls_weighting_scheme calc
_refine_ls_wR_factor_gt 0.106
_refine_ls_wR_factor_ref 0.107
_reflns_number_gt 979
_reflns_number_total 992
_reflns_threshold_expression I>2\s(I)
_cod_data_source_file hg6177.cif
_cod_data_source_block I
_cod_depositor_comments
;
The following automatic conversions were performed:
'_symmetry_cell_setting' value 'Monoclinic' changed to 'monoclinic'
according to '/home/saulius/struct/CIF-dictionaries/cif_core.dic'
dictionary named 'cif_core.dic' version 2.4.1 from 2010-06-29.

Automatic conversion script
Id: cif_fix_enum 1527 2010-12-29 10:47:43Z saulius 

The following automatic conversions were performed:

'_symmetry_cell_setting' value 'Monoclinic' changed to 'monoclinic'
according to /home/saulius/struct/CIF-dictionaries/cif_core.dic
dictionary named 'cif_core.dic' version 2.4.1 from 2010-06-29.

Automatic conversion script
Id: cif_fix_values 1715 2011-07-08 13:25:40Z adriana 
;
_cod_original_cell_volume 862.50(10)
_cod_original_sg_symbol_H-M 'C 2/m'
_cod_database_code 2205962
_cod_database_fobs_code 2205962

loop_
_symmetry_equiv_pos_as_xyz
'x, y, z'
'-x, y, -z'
'x+1/2, y+1/2, z'
'-x+1/2, y+1/2, -z'
'-x, -y, -z'
'x, -y, z'
'-x+1/2, -y+1/2, -z'
'x+1/2, -y+1/2, z'

loop_
_atom_site_label
_atom_site_fract_x
_atom_site_fract_y
_atom_site_fract_z
_atom_site_U_iso_or_equiv
_atom_site_adp_type
_atom_site_calc_flag
_atom_site_refinement_flags
_atom_site_occupancy
_atom_site_disorder_assembly
_atom_site_disorder_group
_atom_site_type_symbol
Zn1 0.5000 0.5000 0.5000 0.0281(2) Uani d S 1 . . Zn
O1 0.8316(2) 0.6129(2) 0.6581(4) 0.0490(10) Uani d . 1 . . O
O2 1.3227(3) 0.5770(5) 0.9709(6) 0.0400(10) Uani d P 0.50 A -1 O
O1w 0.6268(2) 0.6445(3) 0.4993(4) 0.0620(10) Uani d D 1 . . O
O2w 0.4892(3) 0.5000 0.2219(5) 0.0710(10) Uani d SD 1 . . O
N1 1.1457(4) 0.6547(5) 0.8857(6) 0.0370(10) Uani d PD 0.50 A -1 N
C1 1.0372(5) 0.6393(7) 0.8162(6) 0.036(2) Uani d PD 0.50 A -1 C
C2 1.0003(4) 0.5120(10) 0.7603(6) 0.0340(10) Uani d PD 0.50 A -1 C
C3 1.0758(5) 0.4031(7) 0.7774(8) 0.0360(10) Uani d PD 0.50 A -1 C
C4 1.1856(5) 0.4191(7) 0.8486(9) 0.0360(10) Uani d PD 0.50 A -1 C
C5 1.2229(5) 0.5494(6) 0.9041(8) 0.0320(10) Uani d PD 0.50 A -1 C
C6 0.8783(3) 0.5000 0.6860(5) 0.0310(10) Uani d S 1 . . C
H2o 1.3265 0.6617 0.9951 0.048 Uiso calc PR 0.50 A -1 H
H1w1 0.690(2) 0.628(3) 0.552(5) 0.060(10) Uiso d D 1 . . H
H1w2 0.627(3) 0.720(2) 0.447(4) 0.040(10) Uiso d D 1 . . H
H2w1 0.428(3) 0.5000 0.159(6) 0.07(2) Uiso d SD 1 . . H
H2w2 0.548(3) 0.5000 0.158(6) 0.09(2) Uiso d SD 1 . . H
H1 0.9880 0.7143 0.8062 0.043 Uiso calc PR 0.50 A -1 H
H3 1.0520 0.3168 0.7399 0.043 Uiso calc PR 0.50 A -1 H
H4 1.2348 0.3442 0.8598 0.043 Uiso calc PR 0.50 A -1 H

loop_
_atom_site_aniso_label
_atom_site_aniso_U_11
_atom_site_aniso_U_22
_atom_site_aniso_U_33
_atom_site_aniso_U_12
_atom_site_aniso_U_13
_atom_site_aniso_U_23
Zn1 0.0195(3) 0.0290(3) 0.0355(4) 0.000 -0.0043(2) 0.000
O1 0.0430(10) 0.0320(10) 0.071(2) 0.0010(10) -0.0230(10) 0.0100(10)
O2 0.025(2) 0.047(2) 0.048(2) -0.001(2) -0.010(2) -0.004(2)
O1w 0.0310(10) 0.0430(10) 0.109(2) -0.0130(10) -0.0290(10) 0.0340(10)
O2w 0.034(2) 0.145(4) 0.033(2) 0.000 -0.0070(10) 0.000
N1 0.028(2) 0.033(3) 0.049(3) 0.000(2) -0.016(2) 0.000(2)
C1 0.027(3) 0.032(3) 0.048(4) 0.001(2) -0.012(3) 0.002(3)
C2 0.026(2) 0.043(4) 0.032(2) 0.007(5) -0.006(2) 0.006(4)
C3 0.031(4) 0.031(3) 0.045(4) 0.003(3) -0.006(3) -0.007(3)
C4 0.027(3) 0.029(3) 0.052(4) 0.002(3) -0.005(3) -0.006(3)
C5 0.023(3) 0.033(3) 0.040(4) 0.006(2) -0.005(2) 0.001(2)
C6 0.027(2) 0.032(2) 0.034(2) 0.000 -0.0083(15) 0.000

loop_
_atom_type_symbol
_atom_type_description
_atom_type_scat_dispersion_real
_atom_type_scat_dispersion_imag
_atom_type_scat_source
C C 0.0033 0.0016 'International Tables Vol C Tables 4.2.6.8 and 6.1.1.4'
H H 0.0000 0.0000 'International Tables Vol C Tables 4.2.6.8 and 6.1.1.4'
N N 0.0061 0.0033 'International Tables Vol C Tables 4.2.6.8 and 6.1.1.4'
O O 0.0106 0.0060 'International Tables Vol C Tables 4.2.6.8 and 6.1.1.4'
Zn Zn 0.2839 1.4301 'International Tables Vol C Tables 4.2.6.8 and 6.1.1.4'

loop_
_geom_angle_atom_site_label_1
_geom_angle_atom_site_label_2
_geom_angle_atom_site_label_3
_geom_angle_site_symmetry_1
_geom_angle_site_symmetry_3
_geom_angle
_geom_angle_publ_flag
O1w Zn1 O1w . 2_656 92.1(2) yes
O1w Zn1 O1w . 5_666 180 yes
O1w Zn1 O1w . 6_565 87.9(2) yes
O1w Zn1 O2w . . 91.40(10) yes
O1w Zn1 O2w . 5_666 88.70(10) yes
O2w Zn1 O2w . 5_666 180 no
C1 N1 C5 . . 123.5(6) no
N1 C1 C2 . . 119.7(6) no
C3 C2 C1 . . 118.4(5) no
C3 C2 C6 . . 124.1(7) no
C1 C2 C6 . . 117.5(7) no
C4 C3 C2 . . 121.7(6) no
C3 C4 C5 . . 119.6(6) no
O2 C5 N1 . . 117.6(5) no
O2 C5 C4 . . 125.3(5) no
N1 C5 C4 . . 117.1(5) no
O1 C6 O1 6_565 . 124.9(3) no
O1 C6 C2 6_565 6_565 113.2(4) no
O1 C6 C2 . 6_565 121.9(4) no
O1 C6 C2 6_565 . 121.9(4) no
O1 C6 C2 . . 113.2(4) no
Zn1 O1w H1w1 . . 119(2) no
Zn1 O1w H1w2 . . 129(2) no
H1w1 O1w H1w2 . . 112(2) no
Zn1 O2w H2w1 . . 126(4) no
Zn1 O2w H2w2 . . 123(4) no
H2w1 O2w H2w2 . . 110(2) no
N1 C1 H1 . . 120.2 no
C2 C1 H1 . . 120.2 no
C4 C3 H3 . . 119.2 no
C2 C3 H3 . . 119.2 no
C3 C4 H4 . . 120.2 no
C5 C4 H4 . . 120.2 no

loop_
_geom_bond_atom_site_label_1
_geom_bond_atom_site_label_2
_geom_bond_site_symmetry_2
_geom_bond_distance
_geom_bond_publ_flag
Zn1 O1w . 2.037(2) no
Zn1 O1w 2_656 2.037(2) yes
Zn1 O1w 5_666 2.037(2) yes
Zn1 O1w 6_565 2.037(2) yes
Zn1 O2w . 2.121(4) yes
Zn1 O2w 5_666 2.121(4) yes
O1 C6 . 1.246(3) no
O2 C5 . 1.280(7) no
N1 C1 . 1.360(6) no
N1 C5 . 1.368(6) no
C1 C2 . 1.383(9) no
C2 C3 . 1.380(8) no
C2 C6 . 1.513(6) no
C3 C4 . 1.379(7) no
C4 C5 . 1.408(7) no
C6 O1 6_565 1.246(3) no
C6 C2 6_565 1.513(6) no
O2 H2o . 0.85 no
O1w H1w1 . 0.840(10) no
O1w H1w2 . 0.840(10) no
O2w H2w1 . 0.850(10) no
O2w H2w2 . 0.850(10) no
C1 H1 . 0.93 no
C3 H3 . 0.93 no
C4 H4 . 0.93 no

loop_
_geom_hbond_atom_site_label_D
_geom_hbond_atom_site_label_H
_geom_hbond_atom_site_label_A
_geom_hbond_site_symmetry_A
_geom_hbond_distance_DH
_geom_hbond_distance_HA
_geom_hbond_distance_DA
_geom_hbond_angle_DHA
_geom_hbond_publ_flag
O1w H1w1 O1 . 0.840(10) 1.820(10) 2.655(3) 174(3) yes
O1w H1w2 O1 7_666 0.840(10) 1.890(10) 2.706(3) 166(3) yes
O2w H2w1 O2 1_454 0.850(10) 2.01(2) 2.788(5) 153(3) yes
O2w H2w1 O2 1_454 0.850(10) 2.01(2) 2.788(5) 153(3) yes
O2w H2w2 O2 5_766 0.850(10) 1.960(10) 2.758(6) 157.0(10) yes
O2w H2w2 O2 2_756 0.850(10) 1.960(10) 2.758(6) 157.0(10) yes
O2 H2o N1 7_767 0.85 2.03 2.860(10) 165 yes

loop_
_geom_torsion_atom_site_label_1
_geom_torsion_atom_site_label_2
_geom_torsion_atom_site_label_3
_geom_torsion_atom_site_label_4
_geom_torsion_site_symmetry_4
_geom_torsion
_geom_torsion_publ_flag
C5 N1 C1 C2 . 0.2(3) no
N1 C1 C2 C3 . 0.0(3) no
N1 C1 C2 C6 . 179.3(4) no
C1 C2 C3 C4 . 0.2(6) no
C6 C2 C3 C4 . -179.0(5) no
C2 C3 C4 C5 . -0.6(7) no
C1 N1 C5 O2 . 179.7(4) no
C1 N1 C5 C4 . -0.6(5) no
C3 C4 C5 O2 . -179.5(5) no
C3 C4 C5 N1 . 0.8(7) no
C3 C2 C6 O1 6_565 10.6(6) no
C1 C2 C6 O1 6_565 -168.6(4) no
C3 C2 C6 O1 . -169.8(4) no
C1 C2 C6 O1 . 11.0(5) no
C3 C2 C6 C2 6_565 10.4(4) no
C1 C2 C6 C2 6_565 -168.8(3) no
